data_4112404
loop_
_publ_author_name
'Yuhei Yamamoto'
'Hisashi Yamamoto'

_publ_section_title
;
 Catalytic, Highly Enantio, and Diastereoselective Nitroso Diels-Alder
 Reaction
;
_journal_name_full 'Journal of the American Chemical Society'
_journal_page_first 4128
_journal_page_last 4129
_journal_paper_doi 10.1021/ja049849w
_journal_volume 126
_journal_year 2004
_chemical_formula_sum 'C19 H17 Br N4 O6'
_chemical_formula_weight 477.28
_chemical_name_systematic
; 
 ? 
;
_space_group_IT_number 4
_symmetry_cell_setting monoclinic
_symmetry_space_group_name_Hall 'P 2yb'
_symmetry_space_group_name_H-M 'P 1 21 1'
_atom_sites_solution_hydrogens geom
_atom_sites_solution_primary direct
_atom_sites_solution_secondary difmap
_audit_creation_method SHELXL-97
_cell_angle_alpha 90.00
_cell_angle_beta 93.876(4)
_cell_angle_gamma 90.00
_cell_formula_units_Z 2
_cell_length_a 7.5035(15)
_cell_length_b 8.0281(16)
_cell_length_c 16.113(3)
_cell_measurement_temperature 103(2)
_cell_volume 968.4(3)
_computing_structure_refinement 'SHELXL-97 (Sheldrick, 1997)'
_computing_structure_solution 'SHELXS-97 (Sheldrick, 1990)'
_diffrn_ambient_temperature 103(2)
_diffrn_measured_fraction_theta_full 0.989
_diffrn_measured_fraction_theta_max 0.989
_diffrn_radiation_monochromator graphite
_diffrn_radiation_source 'fine-focus sealed tube'
_diffrn_radiation_type MoK\a
_diffrn_radiation_wavelength 0.71073
_diffrn_reflns_av_R_equivalents 0.0250
_diffrn_reflns_av_sigmaI/netI 0.0509
_diffrn_reflns_limit_h_max 8
_diffrn_reflns_limit_h_min -8
_diffrn_reflns_limit_k_max 9
_diffrn_reflns_limit_k_min -7
_diffrn_reflns_limit_l_max 19
_diffrn_reflns_limit_l_min -13
_diffrn_reflns_number 3502
_diffrn_reflns_theta_full 25.03
_diffrn_reflns_theta_max 25.03
_diffrn_reflns_theta_min 2.53
_exptl_absorpt_coefficient_mu 2.169
_exptl_crystal_density_diffrn 1.637
_exptl_crystal_F_000 484
_refine_diff_density_max 0.565
_refine_diff_density_min -0.398
_refine_diff_density_rms 0.074
_refine_ls_abs_structure_details 'Flack H D (1983), Acta Cryst. A39, 876-881'
_refine_ls_abs_structure_Flack 0.045(11)
_refine_ls_extinction_method none
_refine_ls_goodness_of_fit_ref 0.958
_refine_ls_hydrogen_treatment mixed
_refine_ls_matrix_type full
_refine_ls_number_parameters 272
_refine_ls_number_reflns 2364
_refine_ls_number_restraints 1
_refine_ls_restrained_S_all 0.958
_refine_ls_R_factor_all 0.0362
_refine_ls_R_factor_gt 0.0331
_refine_ls_shift/su_max 0.000
_refine_ls_shift/su_mean 0.000
_refine_ls_structure_factor_coef Fsqd
_refine_ls_weighting_details 'calc w=1/[\s^2^(Fo^2^)+(0.0385P)^2^+0.0000P] where P=(Fo^2^+2Fc^2^)/3'
_refine_ls_weighting_scheme calc
_refine_ls_wR_factor_gt 0.0719
_refine_ls_wR_factor_ref 0.0728
_reflns_number_gt 2142
_reflns_number_total 2364
_reflns_threshold_expression >2sigma(I)
_cod_data_source_file ja049849wsi20040109_043053.cif
_cod_data_source_block yama15s
_cod_database_code 4112404

loop_
_symmetry_equiv_pos_as_xyz
'x, y, z'
'-x, y+1/2, -z'

loop_
_atom_site_label
_atom_site_type_symbol
_atom_site_fract_x
_atom_site_fract_y
_atom_site_fract_z
_atom_site_U_iso_or_equiv
_atom_site_adp_type
_atom_site_occupancy
_atom_site_symmetry_multiplicity
_atom_site_calc_flag
_atom_site_refinement_flags
Br1 Br 0.85168(6) 0.50738(7) 0.98069(2) 0.03048(15) Uani 1 1 d .
C1 C 0.8263(7) 0.2458(6) 0.8303(3) 0.0283(11) Uani 1 1 d .
H1A H 0.8130 0.1788 0.7794 0.042 Uiso 1 1 calc R
H1B H 0.7130 0.2469 0.8572 0.042 Uiso 1 1 calc R
H1C H 0.9198 0.1974 0.8684 0.042 Uiso 1 1 calc R
C2 C 0.8767(6) 0.4202(6) 0.8089(3) 0.0221(11) Uani 1 1 d .
C3 C 0.8919(6) 0.5461(6) 0.8670(3) 0.0226(13) Uani 1 1 d .
C4 C 0.9372(6) 0.7071(6) 0.8426(3) 0.0257(11) Uani 1 1 d .
H4 H 0.9454 0.7952 0.8820 0.031 Uiso 1 1 calc R
C5 C 0.9692(6) 0.7358(6) 0.7623(3) 0.0238(11) Uani 1 1 d .
H5 H 1.0040 0.8433 0.7448 0.029 Uiso 1 1 calc R
C6 C 0.9503(6) 0.6047(6) 0.7055(3) 0.0199(11) Uani 1 1 d .
C7 C 0.9466(6) 0.4930(7) 0.5618(2) 0.0221(10) Uani 1 1 d .
H7 H 0.9960 0.3870 0.5864 0.027 Uiso 1 1 calc R
C8 C 0.7483(6) 0.4662(5) 0.5376(3) 0.0255(12) Uani 1 1 d .
H8A H 0.7314 0.3543 0.5125 0.031 Uiso 1 1 calc R
H8B H 0.6810 0.4700 0.5884 0.031 Uiso 1 1 calc R
C9 C 0.6738(6) 0.5956(6) 0.4768(3) 0.0245(11) Uani 1 1 d .
H9A H 0.6901 0.7082 0.5013 0.029 Uiso 1 1 calc R
H9B H 0.5443 0.5767 0.4646 0.029 Uiso 1 1 calc R
C10 C 0.7699(6) 0.5844(6) 0.3972(3) 0.0234(11) Uani 1 1 d .
H10 H 0.7264 0.4838 0.3653 0.028 Uiso 1 1 calc R
C11 C 0.9692(6) 0.5732(5) 0.4131(3) 0.0217(11) Uani 1 1 d .
H11 H 1.0424 0.5959 0.3687 0.026 Uiso 1 1 calc R
C12 C 1.0466(6) 0.5330(6) 0.4863(2) 0.0213(11) Uani 1 1 d .
H12 H 1.1734 0.5291 0.4917 0.026 Uiso 1 1 calc R
C13 C 0.7330(6) 0.7280(6) 0.2671(3) 0.0214(10) Uani 1 1 d .
C14 C 0.6671(6) 0.8870(6) 0.2268(3) 0.0218(10) Uani 1 1 d .
C15 C 0.6001(5) 1.0182(8) 0.2733(2) 0.0208(9) Uani 1 1 d .
H15 H 0.5957 1.0098 0.3319 0.025 Uiso 1 1 calc R
C16 C 0.5413(6) 1.1588(6) 0.2316(3) 0.0211(10) Uani 1 1 d .
C17 C 0.5462(6) 1.1802(6) 0.1470(3) 0.0220(11) Uani 1 1 d .
H17 H 0.5052 1.2793 0.1197 0.026 Uiso 1 1 calc R
C18 C 0.6152(6) 1.0475(6) 0.1040(3) 0.0237(13) Uani 1 1 d .
C19 C 0.6762(6) 0.9042(6) 0.1415(3) 0.0217(11) Uani 1 1 d .
H19 H 0.7241 0.8175 0.1096 0.026 Uiso 1 1 calc R
N1 N 0.9039(5) 0.4508(5) 0.7282(2) 0.0186(10) Uani 1 1 d .
N2 N 0.9819(5) 0.6269(5) 0.6233(2) 0.0232(9) Uani 1 1 d .
H2 H 1.0240 0.7229 0.6070 0.028 Uiso 1 1 calc R
N3 N 0.4711(5) 1.2957(5) 0.2821(3) 0.0280(10) Uani 1 1 d .
N4 N 0.6217(5) 1.0643(6) 0.0132(3) 0.0294(11) Uani 1 1 d .
O1 O 0.7200(4) 0.7329(4) 0.34925(18) 0.0221(7) Uani 1 1 d .
O2 O 0.7853(4) 0.6105(4) 0.2289(2) 0.0295(8) Uani 1 1 d .
O3 O 0.4615(5) 1.2732(4) 0.3570(2) 0.0338(8) Uani 1 1 d .
O4 O 0.4253(5) 1.4239(4) 0.2455(2) 0.0370(9) Uani 1 1 d .
O5 O 0.5495(5) 1.1855(5) -0.0200(2) 0.0411(10) Uani 1 1 d .
O6 O 0.6963(5) 0.9553(4) -0.0242(2) 0.0322(9) Uani 1 1 d .

loop_
_atom_site_aniso_label
_atom_site_aniso_U_11
_atom_site_aniso_U_22
_atom_site_aniso_U_33
_atom_site_aniso_U_23
_atom_site_aniso_U_13
_atom_site_aniso_U_12
Br1 0.0320(2) 0.0382(3) 0.0212(2) -0.0003(3) 0.00153(16) 0.0070(3)
C1 0.035(3) 0.025(3) 0.026(3) 0.002(2) 0.009(2) -0.002(2)
C2 0.015(3) 0.024(3) 0.027(3) -0.003(2) 0.001(2) 0.004(2)
C3 0.017(2) 0.030(4) 0.021(2) -0.003(2) 0.0011(18) 0.006(2)
C4 0.024(3) 0.023(3) 0.030(3) -0.009(2) 0.000(2) 0.002(2)
C5 0.023(3) 0.020(2) 0.028(3) -0.001(2) -0.001(2) 0.003(2)
C6 0.021(3) 0.020(3) 0.019(3) 0.003(2) 0.000(2) 0.001(2)
C7 0.033(2) 0.009(2) 0.024(2) -0.001(2) 0.0019(17) 0.003(2)
C8 0.031(3) 0.019(3) 0.027(2) 0.0002(19) 0.008(2) -0.003(2)
C9 0.026(3) 0.023(3) 0.025(3) -0.002(2) 0.005(2) -0.002(2)
C10 0.036(3) 0.014(2) 0.019(2) 0.0008(19) -0.002(2) -0.004(2)
C11 0.029(3) 0.012(2) 0.025(3) -0.0021(18) 0.005(2) -0.0034(19)
C12 0.025(2) 0.011(3) 0.028(2) 0.001(2) 0.0031(18) 0.003(2)
C13 0.021(3) 0.019(3) 0.023(3) 0.002(2) -0.001(2) -0.002(2)
C14 0.018(3) 0.025(3) 0.022(3) 0.003(2) -0.004(2) -0.003(2)
C15 0.019(2) 0.022(2) 0.022(2) 0.002(3) 0.0008(16) -0.007(3)
C16 0.012(2) 0.022(3) 0.029(3) -0.001(2) -0.001(2) -0.003(2)
C17 0.014(2) 0.024(3) 0.027(3) 0.008(2) -0.005(2) -0.003(2)
C18 0.021(2) 0.030(4) 0.020(2) 0.004(2) -0.0051(19) -0.007(2)
C19 0.014(2) 0.029(3) 0.023(3) -0.004(2) 0.0035(19) -0.005(2)
N1 0.019(2) 0.018(2) 0.019(2) 0.0015(16) 0.0037(17) 0.0031(16)
N2 0.034(2) 0.014(2) 0.022(2) 0.0004(16) 0.0041(17) -0.0044(18)
N3 0.020(2) 0.025(2) 0.039(3) -0.005(2) 0.0062(19) -0.0037(19)
N4 0.020(2) 0.039(3) 0.030(2) 0.008(2) 0.0046(19) -0.0037(19)
O1 0.0290(18) 0.0174(17) 0.0193(17) 0.0010(14) -0.0012(14) 0.0009(14)
O2 0.035(2) 0.0251(19) 0.0280(19) 0.0014(16) 0.0022(15) -0.0003(16)
O3 0.043(2) 0.030(2) 0.029(2) -0.0024(16) 0.0072(16) -0.0025(17)
O4 0.039(2) 0.025(2) 0.047(2) 0.0043(17) 0.0052(17) 0.0072(17)
O5 0.036(2) 0.054(3) 0.035(2) 0.026(2) 0.0128(17) 0.0155(19)
O6 0.038(2) 0.028(2) 0.031(2) 0.0005(16) 0.0045(16) -0.0024(16)

loop_
_atom_type_symbol
_atom_type_description
_atom_type_scat_dispersion_real
_atom_type_scat_dispersion_imag
_atom_type_scat_source
C C 0.0033 0.0016 'International Tables Vol C Tables 4.2.6.8 and 6.1.1.4'
H H 0.0000 0.0000 'International Tables Vol C Tables 4.2.6.8 and 6.1.1.4'
Br Br -0.2901 2.4595 'International Tables Vol C Tables 4.2.6.8 and 6.1.1.4'
O O 0.0106 0.0060 'International Tables Vol C Tables 4.2.6.8 and 6.1.1.4'
N N 0.0061 0.0033 'International Tables Vol C Tables 4.2.6.8 and 6.1.1.4'

loop_
_geom_angle_atom_site_label_1
_geom_angle_atom_site_label_2
_geom_angle_atom_site_label_3
_geom_angle
N1 C2 C3 120.6(4)
N1 C2 C1 116.7(4)
C3 C2 C1 122.7(4)
C2 C3 C4 119.8(4)
C2 C3 Br1 121.6(3)
C4 C3 Br1 118.6(3)
C5 C4 C3 119.3(4)
C4 C5 C6 118.8(5)
N1 C6 N2 116.5(4)
N1 C6 C5 122.2(4)
N2 C6 C5 121.2(4)
N2 C7 C12 108.1(4)
N2 C7 C8 113.7(4)
C12 C7 C8 110.7(3)
C9 C8 C7 112.3(4)
C8 C9 C10 109.4(4)
O1 C10 C11 110.9(4)
O1 C10 C9 106.3(4)
C11 C10 C9 112.5(4)
C12 C11 C10 122.8(4)
C11 C12 C7 124.1(4)
O2 C13 O1 125.2(4)
O2 C13 C14 123.7(4)
O1 C13 C14 111.1(4)
C19 C14 C15 119.7(4)
C19 C14 C13 118.4(4)
C15 C14 C13 121.8(4)
C16 C15 C14 118.1(4)
C15 C16 C17 124.0(4)
C15 C16 N3 117.0(4)
C17 C16 N3 119.0(4)
C16 C17 C18 115.7(4)
C19 C18 C17 123.5(4)
C19 C18 N4 118.9(4)
C17 C18 N4 117.6(4)
C18 C19 C14 119.0(4)
C6 N1 C2 119.2(4)
C6 N2 C7 121.3(4)
O4 N3 O3 124.4(4)
O4 N3 C16 117.1(4)
O3 N3 C16 118.5(4)
O6 N4 O5 124.1(4)
O6 N4 C18 118.2(4)
O5 N4 C18 117.7(4)
C13 O1 C10 117.9(3)

loop_
_geom_bond_atom_site_label_1
_geom_bond_atom_site_label_2
_geom_bond_distance
Br1 C3 1.902(4)
C1 C2 1.497(7)
C2 N1 1.353(6)
C2 C3 1.377(6)
C3 C4 1.400(7)
C4 C5 1.352(6)
C5 C6 1.395(7)
C6 N1 1.341(6)
C6 N2 1.373(6)
C7 N2 1.473(6)
C7 C12 1.507(6)
C7 C8 1.527(6)
C8 C9 1.510(6)
C9 C10 1.516(6)
C10 O1 1.455(5)
C10 C11 1.503(6)
C11 C12 1.318(6)
C13 O2 1.206(5)
C13 O1 1.335(5)
C13 C14 1.500(6)
C14 C19 1.388(6)
C14 C15 1.405(7)
C15 C16 1.371(7)
C16 C17 1.377(6)
C16 N3 1.486(6)
C17 C18 1.389(6)
C18 C19 1.364(6)
C18 N4 1.473(6)
N3 O4 1.224(5)
N3 O3 1.227(5)
N4 O6 1.220(5)
N4 O5 1.220(5)

loop_
_geom_torsion_atom_site_label_1
_geom_torsion_atom_site_label_2
_geom_torsion_atom_site_label_3
_geom_torsion_atom_site_label_4
_geom_torsion
N1 C2 C3 C4 -0.5(7)
C1 C2 C3 C4 -179.2(4)
N1 C2 C3 Br1 179.3(3)
C1 C2 C3 Br1 0.6(6)
C2 C3 C4 C5 -1.4(7)
Br1 C3 C4 C5 178.8(3)
C3 C4 C5 C6 2.1(7)
C4 C5 C6 N1 -0.9(7)
C4 C5 C6 N2 -179.7(4)
N2 C7 C8 C9 78.0(5)
C12 C7 C8 C9 -44.0(6)
C7 C8 C9 C10 61.8(5)
C8 C9 C10 O1 -168.0(3)
C8 C9 C10 C11 -46.4(5)
O1 C10 C11 C12 135.8(4)
C9 C10 C11 C12 16.9(6)
C10 C11 C12 C7 0.4(7)
N2 C7 C12 C11 -112.2(5)
C8 C7 C12 C11 13.0(7)
O2 C13 C14 C19 -3.9(7)
O1 C13 C14 C19 178.2(4)
O2 C13 C14 C15 177.2(4)
O1 C13 C14 C15 -0.7(6)
C19 C14 C15 C16 1.6(6)
C13 C14 C15 C16 -179.5(4)
C14 C15 C16 C17 -1.0(7)
C14 C15 C16 N3 -180.0(4)
C15 C16 C17 C18 0.4(6)
N3 C16 C17 C18 179.4(4)
C16 C17 C18 C19 -0.4(6)
C16 C17 C18 N4 179.5(4)
C17 C18 C19 C14 1.1(7)
N4 C18 C19 C14 -178.8(4)
C15 C14 C19 C18 -1.6(6)
C13 C14 C19 C18 179.4(4)
N2 C6 N1 C2 177.9(4)
C5 C6 N1 C2 -1.0(7)
C3 C2 N1 C6 1.7(7)
C1 C2 N1 C6 -179.6(4)
N1 C6 N2 C7 6.7(7)
C5 C6 N2 C7 -174.5(4)
C12 C7 N2 C6 -162.1(4)
C8 C7 N2 C6 74.5(6)
C15 C16 N3 O4 177.1(4)
C17 C16 N3 O4 -1.9(6)
C15 C16 N3 O3 -3.4(6)
C17 C16 N3 O3 177.5(4)
C19 C18 N4 O6 -6.5(6)
C17 C18 N4 O6 173.6(4)
C19 C18 N4 O5 172.4(4)
C17 C18 N4 O5 -7.5(6)
O2 C13 O1 C10 -1.0(6)
C14 C13 O1 C10 176.8(4)
C11 C10 O1 C13 80.4(4)
C9 C10 O1 C13 -157.0(4)
